data_7017736
loop_
_publ_author_name
'Mujkic, Monika'
'Lentz, Dieter'

_publ_section_title
;
 Syntheses of highly unsaturated isocyanides via organometallic pathways.
;
_journal_issue 3
_journal_name_full 'Dalton transactions (Cambridge, England : 2003)'
_journal_page_first 839
_journal_page_last 849
_journal_paper_doi 10.1039/c1dt11382h
_journal_volume 41
_journal_year 2012
_chemical_formula_sum 'C24 Co2 Cr2 F4 N2 O16'
_chemical_formula_weight 870.12
_chemical_name_systematic
;
mue2-eta2-eta2[(mue-eta1-eta1-E,Z-2,3,5,6-tetrafluoro1,6-diisocyano-
hexa-1,5-dien-3-in)-bis(pentacarbonylchromium)]dicobalt
;
_space_group_IT_number 61
_symmetry_cell_setting orthorhombic
_symmetry_space_group_name_Hall '-P 2ac 2ab'
_symmetry_space_group_name_H-M 'P b c a'
_atom_sites_solution_hydrogens none
_atom_sites_solution_primary direct
_atom_sites_solution_secondary difmap
_audit_creation_method SHELXL-97
_cell_angle_alpha 90.00
_cell_angle_beta 90.00
_cell_angle_gamma 90.00
_cell_formula_units_Z 8
_cell_length_a 13.6560(10)
_cell_length_b 12.1796(9)
_cell_length_c 36.970(3)
_cell_measurement_reflns_used 3993
_cell_measurement_temperature 193(2)
_cell_measurement_theta_max 2.2
_cell_measurement_theta_min 21.1
_cell_volume 6149.0(8)
_computing_cell_refinement 'SAINT (BRUKER-AXS)'
_computing_data_collection 'SMART (Bruker-AXS)'
_computing_data_reduction 'SAINT (BRUKER-AXS)'
_computing_molecular_graphics 'ORTEP for Windows (Farrugia, 1997)'
_computing_structure_refinement 'SHELXL-97 (Sheldrick, 1997)'
_computing_structure_solution 'SHELXS-97 (Sheldrick, 1990)'
_diffrn_ambient_temperature 193(2)
_diffrn_measured_fraction_theta_full 0.999
_diffrn_measured_fraction_theta_max 0.999
_diffrn_measurement_device_type 'BRUKER-AXS SMART 1000 CCD'
_diffrn_measurement_method 'omega 2 theta scan'
_diffrn_radiation_monochromator graphite
_diffrn_radiation_source 'sealed tube'
_diffrn_radiation_type MoK\a
_diffrn_radiation_wavelength 0.71073
_diffrn_reflns_av_R_equivalents 0.1272
_diffrn_reflns_av_sigmaI/netI 0.0907
_diffrn_reflns_limit_h_max 16
_diffrn_reflns_limit_h_min 0
_diffrn_reflns_limit_k_max 14
_diffrn_reflns_limit_k_min 0
_diffrn_reflns_limit_l_max 43
_diffrn_reflns_limit_l_min 0
_diffrn_reflns_number 51431
_diffrn_reflns_theta_full 25.04
_diffrn_reflns_theta_max 25.04
_diffrn_reflns_theta_min 1.85
_exptl_absorpt_coefficient_mu 1.850
_exptl_absorpt_correction_T_max 0.962
_exptl_absorpt_correction_T_min 0.694
_exptl_absorpt_correction_type multi-scan
_exptl_absorpt_process_details 'SADABS (Bruker-AXS)'
_exptl_crystal_colour 'dark red'
_exptl_crystal_density_diffrn 1.880
_exptl_crystal_density_method 'not measured'
_exptl_crystal_description plate
_exptl_crystal_F_000 3392
_exptl_crystal_size_max 0.30
_exptl_crystal_size_mid 0.29
_exptl_crystal_size_min 0.03
_refine_diff_density_max 0.470
_refine_diff_density_min -0.400
_refine_diff_density_rms 0.081
_refine_ls_extinction_method none
_refine_ls_goodness_of_fit_ref 1.034
_refine_ls_hydrogen_treatment none
_refine_ls_matrix_type full
_refine_ls_number_parameters 451
_refine_ls_number_reflns 5439
_refine_ls_number_restraints 0
_refine_ls_restrained_S_all 1.034
_refine_ls_R_factor_all 0.0987
_refine_ls_R_factor_gt 0.0387
_refine_ls_shift/su_max 0.001
_refine_ls_shift/su_mean 0.000
_refine_ls_structure_factor_coef Fsqd
_refine_ls_weighting_details 'calc w=1/[\s^2^(Fo^2^)+(0.0150P)^2^+0.0000P] where P=(Fo^2^+2Fc^2^)/3'
_refine_ls_weighting_scheme calc
_refine_ls_wR_factor_gt 0.0606
_refine_ls_wR_factor_ref 0.0679
_reflns_number_gt 2910
_reflns_number_total 5439
_reflns_threshold_expression >2sigma(I)
_cod_data_source_file c1dt11382h.txt
_cod_data_source_block 2cr2co
_cod_original_sg_symbol_H-M Pbca
_cod_database_code 7017736

loop_
_symmetry_equiv_pos_as_xyz
'x, y, z'
'-x+1/2, -y, z+1/2'
'-x, y+1/2, -z+1/2'
'x+1/2, -y+1/2, -z'
'-x, -y, -z'
'x-1/2, y, -z-1/2'
'x, -y-1/2, z-1/2'
'-x-1/2, y-1/2, z'

loop_
_atom_site_label
_atom_site_type_symbol
_atom_site_fract_x
_atom_site_fract_y
_atom_site_fract_z
_atom_site_U_iso_or_equiv
_atom_site_adp_type
_atom_site_occupancy
_atom_site_symmetry_multiplicity
_atom_site_calc_flag
Co1 Co 1.13862(4) 0.18713(5) 0.419658(17) 0.03069(17) Uani 1 1 d
Co2 Co 1.02724(5) 0.34556(5) 0.426104(18) 0.03202(18) Uani 1 1 d
Cr3 Cr 0.80584(6) 0.06184(7) 0.24169(2) 0.0364(2) Uani 1 1 d
Cr4 Cr 0.89323(6) -0.21209(7) 0.38838(2) 0.0416(2) Uani 1 1 d
F3 F 0.96827(19) 0.1984(2) 0.50280(7) 0.0462(8) Uani 1 1 d
F4 F 0.8704(2) 0.0129(2) 0.50204(8) 0.0546(9) Uani 1 1 d
O13 O 1.1648(3) -0.0504(3) 0.41396(10) 0.0575(12) Uani 1 1 d
C5 C 0.9620(3) 0.1448(4) 0.47080(12) 0.0286(12) Uani 1 1 d
F2 F 0.8541(2) 0.1268(2) 0.38284(8) 0.0517(8) Uani 1 1 d
O36 O 0.7179(3) -0.0029(3) 0.16961(10) 0.0696(13) Uani 1 1 d
F1 F 1.0479(2) 0.2154(3) 0.32870(7) 0.0685(10) Uani 1 1 d
C6 C 0.9135(4) 0.0505(5) 0.47181(14) 0.0367(14) Uani 1 1 d
C1 C 0.9627(4) 0.1750(4) 0.33989(14) 0.0418(14) Uani 1 1 d
O44 O 0.7843(3) -0.3423(3) 0.44541(10) 0.0657(12) Uani 1 1 d
N1 N 0.9031(3) 0.1417(3) 0.31249(11) 0.0446(12) Uani 1 1 d
C2 C 0.9441(3) 0.1675(4) 0.37445(13) 0.0278(12) Uani 1 1 d
O46 O 0.8718(3) -0.3956(3) 0.33377(11) 0.0744(13) Uani 1 1 d
N2 N 0.9069(3) -0.0217(3) 0.44362(12) 0.0372(11) Uani 1 1 d
C3 C 1.0050(3) 0.2016(4) 0.40409(12) 0.0256(12) Uani 1 1 d
O11 O 1.2557(3) 0.2587(3) 0.35655(10) 0.0624(12) Uani 1 1 d
O33 O 0.6212(3) 0.1944(3) 0.25418(11) 0.0736(13) Uani 1 1 d
C41 C 0.9031(3) -0.0955(4) 0.42262(15) 0.0403(14) Uani 1 1 d
C4 C 1.0104(3) 0.1951(4) 0.44078(12) 0.0289(12) Uani 1 1 d
O34 O 0.7153(3) -0.1306(3) 0.28170(11) 0.0686(13) Uani 1 1 d
C44 C 0.8251(4) -0.2917(4) 0.42356(15) 0.0458(15) Uani 1 1 d
C21 C 1.0548(4) 0.4262(4) 0.38693(15) 0.0435(15) Uani 1 1 d
O12 O 1.2647(3) 0.2244(3) 0.48334(10) 0.0673(13) Uani 1 1 d
O21 O 1.0691(3) 0.4757(3) 0.36065(11) 0.0742(14) Uani 1 1 d
O32 O 0.9048(3) 0.2553(4) 0.20570(12) 0.0946(17) Uani 1 1 d
C32 C 0.8662(4) 0.1818(5) 0.21888(15) 0.0539(16) Uani 1 1 d
C22 C 1.0909(4) 0.4166(4) 0.46169(16) 0.0525(17) Uani 1 1 d
C45 C 1.0096(4) -0.2736(4) 0.40645(16) 0.0530(17) Uani 1 1 d
O43 O 0.7005(3) -0.1167(3) 0.36217(10) 0.0639(12) Uani 1 1 d
C13 C 1.1554(3) 0.0412(4) 0.41548(13) 0.0363(14) Uani 1 1 d
C33 C 0.6917(4) 0.1443(4) 0.25011(14) 0.0453(15) Uani 1 1 d
C11 C 1.2130(4) 0.2319(4) 0.38111(14) 0.0392(14) Uani 1 1 d
O42 O 1.0024(3) -0.0724(3) 0.33398(12) 0.0846(15) Uani 1 1 d
C34 C 0.7483(4) -0.0575(4) 0.26615(14) 0.0476(15) Uani 1 1 d
C43 C 0.7735(4) -0.1522(5) 0.37150(15) 0.0505(16) Uani 1 1 d
C12 C 1.2178(4) 0.2115(4) 0.45822(14) 0.0466(15) Uani 1 1 d
C36 C 0.7518(4) 0.0189(4) 0.19746(14) 0.0486(16) Uani 1 1 d
C42 C 0.9612(4) -0.1265(4) 0.35444(17) 0.0535(17) Uani 1 1 d
O45 O 1.0789(3) -0.3146(3) 0.41764(13) 0.0778(14) Uani 1 1 d
C31 C 0.8639(4) 0.1107(4) 0.28559(14) 0.0409(14) Uani 1 1 d
C46 C 0.8808(4) -0.3258(4) 0.35466(16) 0.0515(16) Uani 1 1 d
O22 O 1.1316(3) 0.4635(3) 0.48379(12) 0.0856(15) Uani 1 1 d
C23 C 0.9074(4) 0.3910(4) 0.43684(14) 0.0435(15) Uani 1 1 d
O23 O 0.8286(3) 0.4154(3) 0.44500(10) 0.0624(12) Uani 1 1 d
O35 O 0.9876(3) -0.0738(4) 0.22735(11) 0.0793(14) Uani 1 1 d
C35 C 0.9180(4) -0.0226(5) 0.23308(15) 0.0498(16) Uani 1 1 d

loop_
_atom_site_aniso_label
_atom_site_aniso_U_11
_atom_site_aniso_U_22
_atom_site_aniso_U_33
_atom_site_aniso_U_23
_atom_site_aniso_U_13
_atom_site_aniso_U_12
Co1 0.0293(4) 0.0351(4) 0.0276(4) -0.0027(3) 0.0002(4) -0.0008(3)
Co2 0.0353(4) 0.0307(4) 0.0301(4) -0.0063(3) -0.0028(4) -0.0009(3)
Cr3 0.0426(6) 0.0408(5) 0.0258(5) -0.0015(4) -0.0049(5) -0.0050(4)
Cr4 0.0406(6) 0.0362(5) 0.0481(6) -0.0014(5) 0.0018(5) -0.0013(4)
F3 0.056(2) 0.056(2) 0.0260(16) -0.0082(15) 0.0061(15) -0.0024(16)
F4 0.051(2) 0.067(2) 0.046(2) 0.0150(16) 0.0085(18) -0.0065(16)
O13 0.074(3) 0.045(2) 0.054(3) -0.004(2) 0.006(2) 0.012(2)
C5 0.025(3) 0.039(3) 0.022(3) -0.012(3) -0.005(2) 0.001(3)
F2 0.0359(19) 0.068(2) 0.051(2) 0.0045(16) -0.0110(16) -0.0147(16)
O36 0.081(3) 0.083(3) 0.044(3) -0.017(2) -0.018(3) -0.016(2)
F1 0.062(2) 0.114(3) 0.0300(19) 0.0015(19) 0.0035(18) -0.019(2)
C6 0.033(4) 0.054(4) 0.023(3) 0.010(3) 0.008(3) 0.005(3)
C1 0.047(4) 0.043(4) 0.036(4) -0.011(3) -0.004(3) 0.002(3)
O44 0.074(3) 0.066(3) 0.058(3) 0.009(2) 0.002(2) -0.013(2)
N1 0.062(3) 0.041(3) 0.031(3) -0.010(2) -0.022(3) 0.009(2)
C2 0.031(3) 0.021(3) 0.031(3) -0.002(2) -0.005(3) 0.004(2)
O46 0.102(4) 0.058(3) 0.063(3) -0.013(2) -0.007(3) 0.001(3)
N2 0.029(3) 0.035(3) 0.048(3) 0.004(2) 0.001(2) -0.001(2)
C3 0.025(3) 0.025(3) 0.028(3) -0.005(2) 0.000(2) 0.001(2)
O11 0.069(3) 0.069(3) 0.050(3) 0.005(2) 0.028(2) -0.010(2)
O33 0.073(3) 0.073(3) 0.074(3) 0.002(3) -0.006(3) 0.028(3)
C41 0.034(3) 0.044(4) 0.044(4) 0.008(3) 0.001(3) 0.007(3)
C4 0.033(3) 0.033(3) 0.021(3) -0.005(2) 0.003(2) -0.004(2)
O34 0.089(3) 0.048(3) 0.069(3) 0.007(2) 0.018(3) -0.006(2)
C44 0.047(4) 0.044(4) 0.047(4) -0.007(3) -0.009(3) -0.001(3)
C21 0.053(4) 0.034(3) 0.044(4) -0.015(3) 0.000(3) 0.004(3)
O12 0.055(3) 0.098(3) 0.049(3) -0.018(2) -0.023(2) 0.003(2)
O21 0.102(4) 0.066(3) 0.055(3) 0.019(2) 0.023(3) 0.016(3)
O32 0.096(4) 0.104(4) 0.083(4) 0.043(3) -0.031(3) -0.054(3)
C32 0.049(4) 0.070(5) 0.042(4) 0.001(3) -0.019(3) -0.009(3)
C22 0.065(5) 0.040(4) 0.053(4) -0.013(3) -0.004(4) 0.008(3)
C45 0.036(4) 0.048(4) 0.075(5) -0.016(3) 0.002(3) -0.004(3)
O43 0.057(3) 0.078(3) 0.056(3) 0.013(2) -0.007(3) 0.009(3)
C13 0.035(3) 0.049(4) 0.025(3) -0.003(3) -0.004(3) 0.006(3)
C33 0.056(4) 0.037(4) 0.043(4) 0.006(3) -0.016(3) -0.001(3)
C11 0.043(4) 0.032(3) 0.043(4) -0.003(3) 0.003(3) 0.000(3)
O42 0.098(4) 0.045(3) 0.111(4) 0.005(3) 0.054(3) 0.004(2)
C34 0.056(4) 0.038(4) 0.049(4) -0.009(3) 0.002(3) 0.010(3)
C43 0.057(4) 0.048(4) 0.046(4) 0.003(3) -0.003(3) -0.001(3)
C12 0.047(4) 0.054(4) 0.039(4) -0.004(3) 0.003(3) 0.004(3)
C36 0.054(4) 0.058(4) 0.034(4) -0.004(3) -0.005(3) -0.008(3)
C42 0.058(4) 0.033(4) 0.069(5) 0.000(3) 0.023(4) 0.004(3)
O45 0.046(3) 0.069(3) 0.118(4) -0.006(3) -0.021(3) 0.006(2)
C31 0.050(4) 0.036(3) 0.037(3) 0.001(3) 0.001(3) 0.004(3)
C46 0.058(4) 0.045(4) 0.052(4) 0.002(3) -0.003(3) -0.004(3)
O22 0.106(4) 0.064(3) 0.086(3) -0.031(3) -0.050(3) 0.001(3)
C23 0.053(4) 0.029(3) 0.049(4) -0.014(3) -0.003(3) 0.000(3)
O23 0.051(3) 0.069(3) 0.067(3) -0.028(2) 0.000(2) 0.010(2)
O35 0.063(3) 0.095(4) 0.081(3) -0.009(3) 0.013(3) 0.017(3)
C35 0.049(4) 0.062(4) 0.038(4) -0.015(3) 0.001(3) -0.008(3)

loop_
_atom_type_symbol
_atom_type_description
_atom_type_scat_dispersion_real
_atom_type_scat_dispersion_imag
_atom_type_scat_source
C C 0.0033 0.0016 'International Tables Vol C Tables 4.2.6.8 and 6.1.1.4'
N N 0.0061 0.0033 'International Tables Vol C Tables 4.2.6.8 and 6.1.1.4'
O O 0.0106 0.0060 'International Tables Vol C Tables 4.2.6.8 and 6.1.1.4'
F F 0.0171 0.0103 'International Tables Vol C Tables 4.2.6.8 and 6.1.1.4'
Cr Cr 0.3209 0.6236 'International Tables Vol C Tables 4.2.6.8 and 6.1.1.4'
Co Co 0.3494 0.9721 'International Tables Vol C Tables 4.2.6.8 and 6.1.1.4'

loop_
_geom_angle_atom_site_label_1
_geom_angle_atom_site_label_2
_geom_angle_atom_site_label_3
_geom_angle
C13 Co1 C12 98.8(2)
C13 Co1 C11 99.0(2)
C12 Co1 C11 103.4(2)
C13 Co1 C4 101.6(2)
C12 Co1 C4 102.5(2)
C11 Co1 C4 143.8(2)
C13 Co1 C3 100.7(2)
C12 Co1 C3 141.9(2)
C11 Co1 C3 105.4(2)
C4 Co1 C3 41.49(16)
C13 Co1 Co2 149.22(16)
C12 Co1 Co2 99.41(16)
C11 Co1 Co2 100.61(15)
C4 Co1 Co2 50.15(13)
C3 Co1 Co2 51.09(13)
C23 Co2 C21 101.8(2)
C23 Co2 C22 97.6(2)
C21 Co2 C22 103.1(2)
C23 Co2 C4 97.1(2)
C21 Co2 C4 140.9(2)
C22 Co2 C4 108.0(2)
C23 Co2 C3 103.3(2)
C21 Co2 C3 100.8(2)
C22 Co2 C3 144.1(2)
C4 Co2 C3 41.04(16)
C23 Co2 Co1 146.57(16)
C21 Co2 Co1 102.78(16)
C22 Co2 Co1 98.55(17)
C4 Co2 Co1 49.98(13)
C3 Co2 Co1 49.83(13)
C36 Cr3 C35 91.2(2)
C36 Cr3 C32 89.9(2)
C35 Cr3 C32 89.5(3)
C36 Cr3 C33 88.1(2)
C35 Cr3 C33 178.9(2)
C32 Cr3 C33 91.3(2)
C36 Cr3 C34 92.3(2)
C35 Cr3 C34 90.0(2)
C32 Cr3 C34 177.8(2)
C33 Cr3 C34 89.2(2)
C36 Cr3 C31 177.4(2)
C35 Cr3 C31 88.6(2)
C32 Cr3 C31 87.5(2)
C33 Cr3 C31 92.1(2)
C34 Cr3 C31 90.3(2)
C44 Cr4 C46 92.0(2)
C44 Cr4 C42 177.4(2)
C46 Cr4 C42 90.6(2)
C44 Cr4 C45 88.1(2)
C46 Cr4 C45 91.1(2)
C42 Cr4 C45 92.3(3)
C44 Cr4 C43 90.0(2)
C46 Cr4 C43 89.2(2)
C42 Cr4 C43 89.6(2)
C45 Cr4 C43 178.1(2)
C44 Cr4 C41 87.7(2)
C46 Cr4 C41 178.8(2)
C42 Cr4 C41 89.7(2)
C45 Cr4 C41 90.1(2)
C43 Cr4 C41 89.6(2)
C6 C5 F3 115.1(5)
C6 C5 C4 128.6(4)
F3 C5 C4 116.3(4)
C5 C6 F4 122.5(5)
C5 C6 N2 124.7(5)
F4 C6 N2 112.7(5)
C2 C1 F1 120.0(5)
C2 C1 N1 126.2(5)
F1 C1 N1 113.7(5)
C31 N1 C1 169.9(5)
C1 C2 F2 115.1(5)
C1 C2 C3 127.8(5)
F2 C2 C3 117.0(4)
C41 N2 C6 170.9(5)
C4 C3 C2 140.7(5)
C4 C3 Co1 69.2(3)
C2 C3 Co1 138.7(3)
C4 C3 Co2 68.3(3)
C2 C3 Co2 131.8(3)
Co1 C3 Co2 79.08(17)
N2 C41 Cr4 178.2(5)
C3 C4 C5 140.8(5)
C3 C4 Co1 69.3(3)
C5 C4 Co1 135.7(4)
C3 C4 Co2 70.7(3)
C5 C4 Co2 133.0(3)
Co1 C4 Co2 79.87(17)
O44 C44 Cr4 178.8(5)
O21 C21 Co2 176.6(5)
O32 C32 Cr3 178.2(5)
O22 C22 Co2 178.6(6)
O45 C45 Cr4 177.5(5)
O13 C13 Co1 177.8(5)
O33 C33 Cr3 177.9(5)
O11 C11 Co1 177.3(5)
O34 C34 Cr3 178.1(5)
O43 C43 Cr4 178.3(5)
O12 C12 Co1 177.1(5)
O36 C36 Cr3 176.9(5)
O42 C42 Cr4 178.8(5)
N1 C31 Cr3 177.9(5)
O46 C46 Cr4 179.1(6)
O23 C23 Co2 176.2(5)
O35 C35 Cr3 179.0(6)

loop_
_geom_bond_atom_site_label_1
_geom_bond_atom_site_label_2
_geom_bond_distance
Co1 C13 1.798(5)
Co1 C12 1.814(6)
Co1 C11 1.833(5)
Co1 C4 1.920(4)
Co1 C3 1.921(4)
Co1 Co2 2.4686(9)
Co2 C23 1.773(6)
Co2 C21 1.790(6)
Co2 C22 1.799(6)
Co2 C4 1.925(5)
Co2 C3 1.956(4)
Cr3 C36 1.869(5)
Cr3 C35 1.873(6)
Cr3 C32 1.878(6)
Cr3 C33 1.880(6)
Cr3 C34 1.884(6)
Cr3 C31 1.902(5)
Cr4 C44 1.870(6)
Cr4 C46 1.871(6)
Cr4 C42 1.877(6)
Cr4 C45 1.880(6)
Cr4 C43 1.895(6)
Cr4 C41 1.907(6)
F3 C5 1.354(5)
F4 C6 1.343(5)
O13 C13 1.125(5)
C5 C6 1.327(6)
C5 C4 1.429(6)
F2 C2 1.361(5)
O36 C36 1.160(5)
F1 C1 1.330(6)
C6 N2 1.366(6)
C1 C2 1.306(6)
C1 N1 1.361(6)
O44 C44 1.159(6)
N1 C31 1.191(6)
C2 C3 1.437(6)
O46 C46 1.156(6)
N2 C41 1.189(6)
C3 C4 1.361(6)
O11 C11 1.127(5)
O33 C33 1.150(6)
O34 C34 1.150(6)
C21 O21 1.160(6)
O12 C12 1.139(5)
O32 C32 1.147(6)
C22 O22 1.141(6)
C45 O45 1.147(6)
O43 C43 1.141(5)
O42 C42 1.150(6)
C23 O23 1.157(5)
O35 C35 1.156(6)
